data_4132585
loop_
_publ_author_name
'Mokhtarzadeh, Charles C.'
'Moore, Curtis E.'
'Rheingold, Arnold L.'
'Figueroa, Joshua S.'

_publ_section_title
;
 A Highly-Reduced Cobalt Terminal Carbyne: Divergent Metal- and
 \a-Carbon-Centered Reactivity.
;
_journal_issue 26
_journal_name_full 'Journal of the American Chemical Society'
_journal_page_first 8100
_journal_page_last 8104
_journal_paper_doi 10.1021/jacs.8b05019
_journal_volume 140
_journal_year 2018
_chemical_formula_moiety 'C51 H75 Co K N O'
_chemical_formula_sum 'C51 H75 Co K N O'
_chemical_formula_weight 816.15
_space_group_crystal_system monoclinic
_space_group_IT_number 14
_space_group_name_Hall '-P 2ybc'
_space_group_name_H-M_alt 'P 1 21/c 1'
_atom_sites_solution_hydrogens mixed
_atom_sites_solution_primary dual
_audit_creation_date 2017-01-19
_audit_creation_method
;
Olex2 1.2-beta
(compiled 2017.01.04 svn.r3372 for OlexSys, GUI svn.r5292)
;
_cell_angle_alpha 90
_cell_angle_beta 108.693(3)
_cell_angle_gamma 90
_cell_formula_units_Z 4
_cell_length_a 11.1895(6)
_cell_length_b 42.067(3)
_cell_length_c 10.8206(6)
_cell_measurement_reflns_used 1712
_cell_measurement_temperature 100
_cell_measurement_theta_max 21.91
_cell_measurement_theta_min 2.21
_cell_volume 4824.7(5)
_computing_cell_refinement 'SAINT v8.34A (Bruker, 2013)'
_computing_data_collection 'APEX2 v2014.11-0 (Bruker, 2014)'
_computing_data_reduction 'SAINT v8.34A (Bruker, 2013)'
_computing_molecular_graphics 'Olex2 (Dolomanov et al., 2009)'
_computing_publication_material 'Olex2 (Dolomanov et al., 2009)'
_computing_structure_refinement 'XL (Sheldrick, 2008)'
_computing_structure_solution 'XT (Sheldrick, 2015)'
_diffrn_ambient_temperature 100.0
_diffrn_detector 'Bruker APEX-II CCD'
_diffrn_detector_area_resol_mean 7.9
_diffrn_detector_type 'CCD Area Detector'
_diffrn_measured_fraction_theta_full 0.997
_diffrn_measured_fraction_theta_max 0.997
_diffrn_measurement_device 'Kappa Four-Circle Diffractometer'
_diffrn_measurement_device_type 'Bruker X8 APEX II'
_diffrn_measurement_method '\w and \f scans'
_diffrn_radiation_monochromator graphite
_diffrn_radiation_probe x-ray
_diffrn_radiation_type MoK\a
_diffrn_radiation_wavelength 0.71073
_diffrn_radiation_xray_symbol K-L~3~
_diffrn_reflns_av_R_equivalents 0.0723
_diffrn_reflns_av_unetI/netI 0.1293
_diffrn_reflns_Laue_measured_fraction_full 0.997
_diffrn_reflns_Laue_measured_fraction_max 0.997
_diffrn_reflns_limit_h_max 6
_diffrn_reflns_limit_h_min -12
_diffrn_reflns_limit_k_max 46
_diffrn_reflns_limit_k_min -48
_diffrn_reflns_limit_l_max 12
_diffrn_reflns_limit_l_min -10
_diffrn_reflns_number 15464
_diffrn_reflns_point_group_measured_fraction_full 0.997
_diffrn_reflns_point_group_measured_fraction_max 0.997
_diffrn_reflns_theta_full 24.406
_diffrn_reflns_theta_max 24.406
_diffrn_reflns_theta_min 1.921
_diffrn_source 'rotating anode'
_diffrn_source_type fine-focus
_diffrn_standards_number 0
_exptl_absorpt_coefficient_mu 0.476
_exptl_absorpt_correction_T_max 0.6462
_exptl_absorpt_correction_T_min 0.5491
_exptl_absorpt_correction_type multi-scan
_exptl_absorpt_process_details
'SADABS-2016/2 (Bruker,2016/2) was used for absorption correction. wR2(int) was 0.0712 before and 0.0439 after correction. The Ratio of minimum to maximum transmission is 0.8497. The \l/2 correction factor is Not present.'
_exptl_crystal_colour 'dull dark orange'
_exptl_crystal_colour_lustre dull
_exptl_crystal_colour_modifier dark
_exptl_crystal_colour_primary orange
_exptl_crystal_density_diffrn 1.124
_exptl_crystal_description plate
_exptl_crystal_F_000 1768
_exptl_crystal_size_max 0.05
_exptl_crystal_size_mid 0.02
_exptl_crystal_size_min 0.01
_refine_diff_density_max 0.371
_refine_diff_density_min -0.345
_refine_diff_density_rms 0.064
_refine_ls_extinction_method none
_refine_ls_goodness_of_fit_ref 0.985
_refine_ls_hydrogen_treatment mixed
_refine_ls_matrix_type full
_refine_ls_number_parameters 519
_refine_ls_number_reflns 7905
_refine_ls_number_restraints 0
_refine_ls_restrained_S_all 0.985
_refine_ls_R_factor_all 0.1360
_refine_ls_R_factor_gt 0.0592
_refine_ls_shift/su_max 0.001
_refine_ls_shift/su_mean 0.000
_refine_ls_structure_factor_coef Fsqd
_refine_ls_weighting_details 'w=1/[\s^2^(Fo^2^)+(0.0522P)^2^] where P=(Fo^2^+2Fc^2^)/3'
_refine_ls_weighting_scheme calc
_refine_ls_wR_factor_gt 0.1083
_refine_ls_wR_factor_ref 0.1321
_reflns_Friedel_coverage 0.000
_reflns_number_gt 4452
_reflns_number_total 7905
_reflns_threshold_expression 'I > 2\s(I)'
_cod_data_source_file ja8b05019_si_002.cif
_cod_data_source_block JFig1122
_cod_database_code 4132585
_publcif_datablock.id {1b72817c-aac0-4034-92e5-39e7569f33dc}

_shelx_shelxl_version_number 2014/7
_shelx_space_group_comment
;
The symmetry employed for this shelxl refinement is uniquely defined
by the following loop, which should always be used as a source of
symmetry information in preference to the above space-group names.
They are only intended as comments.
;
_olex2_refinement_description
;
1. Fixed Uiso
 At 1.2 times of:
  All C(H) groups, All C(H,H) groups
 At 1.5 times of:
  All C(H,H,H) groups
2.a Ternary CH refined with riding coordinates:
 C10(H10), C18(H18), C13(H13), C24(H24), C34(H34), C29(H29)
2.b Secondary CH2 refined with riding coordinates:
 C47(H47A,H47B), C49(H49A,H49B)
2.c Aromatic/amide H refined with riding coordinates:
 C6(H6), C4(H4), C5(H5), C21(H21), C16(H16), C32(H32), C27(H27)
2.d Idealised Me refined as rotating group:
 C44(H44A,H44B,H44C), C11(H11A,H11B,H11C), C46(H46A,H46B,H46C), C19(H19A,H19B,
 H19C), C38(H38A,H38B,H38C), C14(H14A,H14B,H14C), C12(H12A,H12B,H12C), C20(H20A,
 H20B,H20C), C42(H42A,H42B,H42C), C40(H40A,H40B,H40C), C35(H35A,H35B,H35C),
 C15(H15A,H15B,H15C), C36(H36A,H36B,H36C), C48(H48A,H48B,H48C), C31(H31A,H31B,
 H31C), C25(H25A,H25B,H25C), C26(H26A,H26B,H26C), C30(H30A,H30B,H30C), C50(H50A,
 H50B,H50C)
;
_olex2_submission_special_instructions 'No special instructions were received'

loop_
_space_group_symop_operation_xyz
'x, y, z'
'-x, y+1/2, -z+1/2'
'-x, -y, -z'
'x, -y-1/2, z-1/2'

loop_
_atom_site_label
_atom_site_type_symbol
_atom_site_fract_x
_atom_site_fract_y
_atom_site_fract_z
_atom_site_U_iso_or_equiv
_atom_site_adp_type
_atom_site_occupancy
_atom_site_site_symmetry_order
_atom_site_calc_flag
_atom_site_refinement_flags_posn
Co1 Co 0.37491(5) 0.60047(2) 0.36940(6) 0.02704(18) Uani 1 1 d .
K1 K 0.64269(8) 0.59400(2) 0.61160(10) 0.0366(3) Uani 1 1 d .
O1 O 0.6223(3) 0.56022(7) 0.8152(3) 0.0395(8) Uani 1 1 d .
N1 N 0.6026(3) 0.63783(7) 0.3983(3) 0.0235(8) Uani 1 1 d .
C45 C 0.2450(3) 0.60452(10) 0.4718(4) 0.0230(10) Uani 1 1 d .
C7 C 0.6467(3) 0.67234(8) 0.2332(4) 0.0192(9) Uani 1 1 d .
C41 C 0.2014(3) 0.57908(9) 0.2733(4) 0.0242(10) Uani 1 1 d .
C43 C 0.2343(3) 0.57459(9) 0.4117(4) 0.0232(10) Uani 1 1 d .
C8 C 0.5213(3) 0.68862(9) 0.1962(4) 0.0203(10) Uani 1 1 d .
C3 C 0.8044(3) 0.63561(9) 0.3650(4) 0.0207(10) Uani 1 1 d .
C9 C 0.4960(3) 0.71075(9) 0.2829(4) 0.0213(10) Uani 1 1 d .
C39 C 0.1917(3) 0.61215(10) 0.2502(4) 0.0260(10) Uani 1 1 d .
C2 C 0.6810(3) 0.64806(9) 0.3268(4) 0.0193(9) Uani 1 1 d .
C6 C 0.7341(3) 0.68197(9) 0.1734(4) 0.0234(10) Uani 1 1 d .
H6 H 0.7114 0.6983 0.1096 0.028 Uiso 1 1 calc R
C4 C 0.8871(3) 0.64521(9) 0.2994(4) 0.0242(10) Uani 1 1 d .
H4 H 0.9681 0.6357 0.3204 0.029 Uiso 1 1 calc R
C37 C 0.2231(3) 0.62816(9) 0.3738(4) 0.0271(11) Uani 1 1 d .
C10 C 0.5916(3) 0.71686(9) 0.4161(4) 0.0257(10) Uani 1 1 d .
H10 H 0.6378 0.6965 0.4457 0.031 Uiso 1 1 calc R
C5 C 0.8524(4) 0.66846(9) 0.2041(4) 0.0259(10) Uani 1 1 d .
H5 H 0.9094 0.6750 0.1602 0.031 Uiso 1 1 calc R
C21 C 0.3835(3) 0.72769(9) 0.2417(4) 0.0242(10) Uani 1 1 d .
H21 H 0.3665 0.7427 0.2996 0.029 Uiso 1 1 calc R
C22 C 0.8496(3) 0.61362(9) 0.4793(4) 0.0229(10) Uani 1 1 d .
C23 C 0.8975(3) 0.62684(10) 0.6043(4) 0.0265(10) Uani 1 1 d .
C16 C 0.3206(3) 0.70106(9) 0.0373(4) 0.0245(10) Uani 1 1 d .
H16 H 0.2598 0.6971 -0.0455 0.029 Uiso 1 1 calc R
C17 C 0.2947(3) 0.72354(9) 0.1189(4) 0.0231(10) Uani 1 1 d .
C00O C 0.4336(4) 0.68404(9) 0.0736(4) 0.0235(10) Uani 1 1 d .
C44 C 0.2420(4) 0.54303(9) 0.4799(4) 0.0323(11) Uani 1 1 d .
H44A H 0.2758 0.5270 0.4345 0.049 Uiso 1 1 calc GR
H44B H 0.1576 0.5367 0.4792 0.049 Uiso 1 1 calc GR
H44C H 0.2977 0.5450 0.5702 0.049 Uiso 1 1 calc GR
C18 C 0.1719(3) 0.74207(9) 0.0794(4) 0.0249(10) Uani 1 1 d .
H18 H 0.1826 0.7601 0.1421 0.030 Uiso 1 1 calc R
C33 C 0.8478(3) 0.58063(9) 0.4625(4) 0.0248(10) Uani 1 1 d .
C1 C 0.5004(4) 0.62339(9) 0.3710(4) 0.0257(10) Uani 1 1 d .
C11 C 0.5345(4) 0.72671(10) 0.5203(4) 0.0352(12) Uani 1 1 d .
H11A H 0.4927 0.7474 0.4973 0.053 Uiso 1 1 calc GR
H11B H 0.6013 0.7284 0.6047 0.053 Uiso 1 1 calc GR
H11C H 0.4726 0.7108 0.5260 0.053 Uiso 1 1 calc GR
C32 C 0.9003(4) 0.56147(10) 0.5723(4) 0.0311(11) Uani 1 1 d .
H32 H 0.9003 0.5391 0.5616 0.037 Uiso 1 1 calc R
C13 C 0.4565(4) 0.66057(9) -0.0247(4) 0.0288(11) Uani 1 1 d .
H13 H 0.5451 0.6528 0.0135 0.035 Uiso 1 1 calc R
C27 C 0.9493(4) 0.60699(10) 0.7106(4) 0.0309(11) Uani 1 1 d .
H27 H 0.9834 0.6160 0.7951 0.037 Uiso 1 1 calc R
C28 C 0.9525(4) 0.57419(11) 0.6961(4) 0.0336(11) Uani 1 1 d .
C24 C 0.8980(4) 0.66266(9) 0.6288(4) 0.0303(11) Uani 1 1 d .
H24 H 0.8532 0.6730 0.5432 0.036 Uiso 1 1 calc R
C34 C 0.7941(4) 0.56580(9) 0.3281(4) 0.0263(10) Uani 1 1 d .
H34 H 0.7484 0.5829 0.2669 0.032 Uiso 1 1 calc R
C46 C 0.2690(4) 0.60981(10) 0.6156(4) 0.0404(12) Uani 1 1 d .
H46A H 0.3334 0.5949 0.6658 0.061 Uiso 1 1 calc GR
H46B H 0.1907 0.6064 0.6359 0.061 Uiso 1 1 calc GR
H46C H 0.2984 0.6316 0.6385 0.061 Uiso 1 1 calc GR
C19 C 0.0627(4) 0.72173(10) 0.0901(5) 0.0351(12) Uani 1 1 d .
H19A H 0.0490 0.7039 0.0289 0.053 Uiso 1 1 calc GR
H19B H -0.0140 0.7347 0.0690 0.053 Uiso 1 1 calc GR
H19C H 0.0830 0.7135 0.1793 0.053 Uiso 1 1 calc GR
C38 C 0.2271(4) 0.66340(9) 0.3932(5) 0.0364(12) Uani 1 1 d .
H38A H 0.2806 0.6684 0.4822 0.055 Uiso 1 1 calc GR
H38B H 0.1415 0.6713 0.3797 0.055 Uiso 1 1 calc GR
H38C H 0.2617 0.6735 0.3305 0.055 Uiso 1 1 calc GR
C14 C 0.3709(4) 0.63154(9) -0.0433(4) 0.0365(12) Uani 1 1 d .
H14A H 0.3797 0.6220 0.0419 0.055 Uiso 1 1 calc GR
H14B H 0.3950 0.6159 -0.0983 0.055 Uiso 1 1 calc GR
H14C H 0.2831 0.6380 -0.0854 0.055 Uiso 1 1 calc GR
C12 C 0.6899(4) 0.74160(10) 0.4064(4) 0.0360(12) Uani 1 1 d .
H12A H 0.7319 0.7340 0.3453 0.054 Uiso 1 1 calc GR
H12B H 0.7526 0.7447 0.4927 0.054 Uiso 1 1 calc GR
H12C H 0.6475 0.7618 0.3752 0.054 Uiso 1 1 calc GR
C20 C 0.1393(4) 0.75624(10) -0.0565(4) 0.0399(12) Uani 1 1 d .
H20A H 0.2106 0.7689 -0.0629 0.060 Uiso 1 1 calc GR
H20B H 0.0647 0.7698 -0.0732 0.060 Uiso 1 1 calc GR
H20C H 0.1216 0.7391 -0.1212 0.060 Uiso 1 1 calc GR
C42 C 0.1776(4) 0.55354(10) 0.1715(4) 0.0357(12) Uani 1 1 d .
H42A H 0.2110 0.5603 0.1023 0.054 Uiso 1 1 calc GR
H42B H 0.0867 0.5498 0.1344 0.054 Uiso 1 1 calc GR
H42C H 0.2198 0.5339 0.2114 0.054 Uiso 1 1 calc GR
C40 C 0.1471(4) 0.62803(10) 0.1196(4) 0.0367(12) Uani 1 1 d .
H40A H 0.1925 0.6481 0.1235 0.055 Uiso 1 1 calc GR
H40B H 0.0564 0.6323 0.0959 0.055 Uiso 1 1 calc GR
H40C H 0.1631 0.6141 0.0541 0.055 Uiso 1 1 calc GR
C35 C 0.6990(4) 0.53935(10) 0.3240(4) 0.0374(12) Uani 1 1 d .
H35A H 0.7415 0.5220 0.3819 0.056 Uiso 1 1 calc GR
H35B H 0.6639 0.5313 0.2346 0.056 Uiso 1 1 calc GR
H35C H 0.6308 0.5478 0.3530 0.056 Uiso 1 1 calc GR
C29 C 1.0189(4) 0.55354(11) 0.8139(5) 0.0410(12) Uani 1 1 d .
H29 H 1.0355 0.5674 0.8928 0.049 Uiso 1 1 calc R
C15 C 0.4473(4) 0.67611(11) -0.1537(4) 0.0431(13) Uani 1 1 d .
H15A H 0.3599 0.6826 -0.1979 0.065 Uiso 1 1 calc GR
H15B H 0.4736 0.6609 -0.2087 0.065 Uiso 1 1 calc GR
H15C H 0.5024 0.6948 -0.1380 0.065 Uiso 1 1 calc GR
C36 C 0.8997(4) 0.55353(11) 0.2788(5) 0.0428(13) Uani 1 1 d .
H36A H 0.9550 0.5712 0.2740 0.064 Uiso 1 1 calc GR
H36B H 0.8627 0.5442 0.1919 0.064 Uiso 1 1 calc GR
H36C H 0.9488 0.5373 0.3390 0.064 Uiso 1 1 calc GR
C48 C 0.5670(4) 0.51755(11) 0.6640(5) 0.0484(14) Uani 1 1 d .
H48A H 0.5073 0.5306 0.5973 0.073 Uiso 1 1 calc GR
H48B H 0.5398 0.4953 0.6528 0.073 Uiso 1 1 calc GR
H48C H 0.6512 0.5194 0.6551 0.073 Uiso 1 1 calc GR
C31 C 1.1451(4) 0.54201(11) 0.8104(5) 0.0483(14) Uani 1 1 d .
H31A H 1.1332 0.5288 0.7328 0.072 Uiso 1 1 calc GR
H31B H 1.1859 0.5294 0.8888 0.072 Uiso 1 1 calc GR
H31C H 1.1984 0.5603 0.8075 0.072 Uiso 1 1 calc GR
C47 C 0.5712(5) 0.52886(11) 0.7976(5) 0.0517(14) Uani 1 1 d .
H47A H 0.4852 0.5289 0.8047 0.062 Uiso 1 1 calc R
H47B H 0.6247 0.5145 0.8654 0.062 Uiso 1 1 calc R
C25 C 0.8270(5) 0.67148(11) 0.7218(5) 0.0513(14) Uani 1 1 d .
H25A H 0.7395 0.6641 0.6863 0.077 Uiso 1 1 calc GR
H25B H 0.8280 0.6946 0.7325 0.077 Uiso 1 1 calc GR
H25C H 0.8674 0.6614 0.8066 0.077 Uiso 1 1 calc GR
C26 C 1.0329(4) 0.67579(11) 0.6750(5) 0.0544(15) Uani 1 1 d .
H26A H 1.0786 0.6670 0.7610 0.082 Uiso 1 1 calc GR
H26B H 1.0303 0.6990 0.6806 0.082 Uiso 1 1 calc GR
H26C H 1.0761 0.6697 0.6127 0.082 Uiso 1 1 calc GR
C30 C 0.9386(5) 0.52698(12) 0.8304(5) 0.0631(16) Uani 1 1 d .
H30A H 0.8617 0.5355 0.8426 0.095 Uiso 1 1 calc GR
H30B H 0.9849 0.5144 0.9070 0.095 Uiso 1 1 calc GR
H30C H 0.9161 0.5135 0.7526 0.095 Uiso 1 1 calc GR
C49 C 0.6448(5) 0.57177(12) 0.9435(5) 0.0557(15) Uani 1 1 d .
H49A H 0.6955 0.5562 1.0076 0.067 Uiso 1 1 calc R
H49B H 0.5637 0.5750 0.9603 0.067 Uiso 1 1 calc R
C50 C 0.7153(5) 0.60301(12) 0.9574(5) 0.0629(16) Uani 1 1 d .
H50A H 0.6655 0.6181 0.8923 0.094 Uiso 1 1 calc GR
H50B H 0.7968 0.5995 0.9440 0.094 Uiso 1 1 calc GR
H50C H 0.7292 0.6116 1.0451 0.094 Uiso 1 1 calc GR
H H 0.464(4) 0.5741(9) 0.397(4) 0.050(12) Uiso 1 1 d .

loop_
_atom_site_aniso_label
_atom_site_aniso_U_11
_atom_site_aniso_U_22
_atom_site_aniso_U_33
_atom_site_aniso_U_23
_atom_site_aniso_U_13
_atom_site_aniso_U_12
Co1 0.0155(3) 0.0247(3) 0.0400(4) 0.0014(3) 0.0076(3) -0.0012(3)
K1 0.0253(5) 0.0440(6) 0.0386(6) 0.0092(5) 0.0074(5) 0.0004(4)
O1 0.0478(19) 0.0337(19) 0.035(2) 0.0040(16) 0.0110(17) 0.0010(15)
N1 0.0133(17) 0.0242(19) 0.033(2) 0.0009(17) 0.0074(16) 0.0007(15)
C45 0.0127(19) 0.030(3) 0.026(3) -0.009(2) 0.0066(18) -0.0020(18)
C7 0.019(2) 0.011(2) 0.024(2) -0.0028(19) 0.0018(19) 0.0008(17)
C41 0.019(2) 0.020(2) 0.035(3) -0.005(2) 0.009(2) -0.0041(18)
C43 0.015(2) 0.023(2) 0.029(3) 0.003(2) 0.003(2) -0.0004(17)
C8 0.017(2) 0.015(2) 0.030(3) -0.001(2) 0.009(2) 0.0010(17)
C3 0.015(2) 0.017(2) 0.026(2) -0.002(2) -0.0003(19) 0.0007(17)
C9 0.012(2) 0.019(2) 0.033(3) 0.004(2) 0.007(2) -0.0057(17)
C39 0.016(2) 0.029(3) 0.034(3) 0.002(2) 0.010(2) -0.0040(18)
C2 0.015(2) 0.018(2) 0.027(3) -0.006(2) 0.0094(19) -0.0013(17)
C6 0.021(2) 0.017(2) 0.031(3) 0.003(2) 0.007(2) -0.0043(18)
C4 0.015(2) 0.019(2) 0.038(3) -0.003(2) 0.007(2) -0.0017(18)
C37 0.015(2) 0.024(2) 0.043(3) -0.002(2) 0.010(2) -0.0021(18)
C10 0.020(2) 0.023(2) 0.030(3) -0.007(2) 0.002(2) 0.0023(18)
C5 0.022(2) 0.021(2) 0.038(3) 0.002(2) 0.013(2) -0.0048(18)
C21 0.024(2) 0.014(2) 0.036(3) -0.003(2) 0.012(2) -0.0030(18)
C22 0.012(2) 0.027(2) 0.028(3) 0.002(2) 0.0025(19) 0.0002(17)
C23 0.013(2) 0.034(3) 0.028(3) 0.004(2) 0.001(2) 0.0027(19)
C16 0.018(2) 0.024(2) 0.026(3) -0.003(2) 0.000(2) -0.0044(18)
C17 0.017(2) 0.018(2) 0.034(3) 0.003(2) 0.008(2) -0.0016(17)
C00O 0.020(2) 0.021(2) 0.028(3) 0.000(2) 0.006(2) -0.0019(18)
C44 0.022(2) 0.033(3) 0.038(3) 0.000(2) 0.004(2) -0.0024(19)
C18 0.016(2) 0.019(2) 0.035(3) -0.001(2) 0.002(2) -0.0009(17)
C33 0.016(2) 0.026(3) 0.031(3) 0.006(2) 0.006(2) 0.0021(18)
C1 0.021(2) 0.019(2) 0.036(3) 0.004(2) 0.007(2) 0.0081(18)
C11 0.027(2) 0.040(3) 0.030(3) -0.009(2) -0.003(2) -0.002(2)
C32 0.030(2) 0.021(2) 0.045(3) 0.007(2) 0.016(2) 0.004(2)
C13 0.020(2) 0.032(3) 0.030(3) -0.007(2) 0.002(2) 0.0009(19)
C27 0.022(2) 0.040(3) 0.028(3) -0.006(2) 0.005(2) 0.002(2)
C28 0.024(2) 0.043(3) 0.031(3) 0.007(2) 0.006(2) 0.006(2)
C24 0.025(2) 0.031(3) 0.030(3) -0.006(2) 0.002(2) -0.0023(19)
C34 0.023(2) 0.016(2) 0.038(3) 0.006(2) 0.007(2) 0.0013(18)
C46 0.031(3) 0.040(3) 0.050(3) -0.007(2) 0.012(2) -0.001(2)
C19 0.021(2) 0.029(3) 0.053(3) 0.010(2) 0.011(2) 0.0034(19)
C38 0.022(2) 0.024(3) 0.058(3) -0.007(2) 0.006(2) -0.0004(19)
C14 0.045(3) 0.026(3) 0.038(3) -0.005(2) 0.013(2) 0.002(2)
C12 0.021(2) 0.038(3) 0.042(3) -0.012(2) 0.000(2) -0.004(2)
C20 0.030(2) 0.033(3) 0.055(3) 0.014(3) 0.011(2) 0.010(2)
C42 0.031(2) 0.035(3) 0.037(3) -0.003(2) 0.006(2) -0.002(2)
C40 0.024(2) 0.039(3) 0.046(3) 0.008(3) 0.010(2) 0.004(2)
C35 0.034(3) 0.031(3) 0.046(3) -0.004(2) 0.012(2) -0.005(2)
C29 0.040(3) 0.043(3) 0.039(3) 0.007(2) 0.011(2) 0.008(2)
C15 0.044(3) 0.046(3) 0.041(3) -0.015(3) 0.016(3) -0.018(2)
C36 0.027(3) 0.052(3) 0.049(3) -0.011(3) 0.011(2) -0.002(2)
C48 0.038(3) 0.041(3) 0.063(4) -0.005(3) 0.011(3) -0.009(2)
C31 0.046(3) 0.046(3) 0.044(3) 0.014(3) 0.003(3) 0.020(2)
C47 0.052(3) 0.042(3) 0.062(4) 0.009(3) 0.019(3) -0.007(3)
C25 0.056(3) 0.042(3) 0.061(4) -0.013(3) 0.025(3) 0.002(3)
C26 0.033(3) 0.043(3) 0.079(4) -0.012(3) 0.007(3) -0.006(2)
C30 0.052(3) 0.051(3) 0.065(4) 0.023(3) -0.010(3) -0.012(3)
C49 0.069(4) 0.057(4) 0.040(4) 0.005(3) 0.017(3) 0.016(3)
C50 0.094(4) 0.043(3) 0.047(3) -0.016(3) 0.015(3) 0.005(3)

loop_
_atom_type_symbol
_atom_type_description
_atom_type_scat_dispersion_real
_atom_type_scat_dispersion_imag
_atom_type_scat_source
C C 0.0033 0.0016 'International Tables Vol C Tables 4.2.6.8 and 6.1.1.4'
H H 0.0000 0.0000 'International Tables Vol C Tables 4.2.6.8 and 6.1.1.4'
Co Co 0.3494 0.9721 'International Tables Vol C Tables 4.2.6.8 and 6.1.1.4'
K K 0.2009 0.2494 'International Tables Vol C Tables 4.2.6.8 and 6.1.1.4'
N N 0.0061 0.0033 'International Tables Vol C Tables 4.2.6.8 and 6.1.1.4'
O O 0.0106 0.0060 'International Tables Vol C Tables 4.2.6.8 and 6.1.1.4'

loop_
_geom_angle_atom_site_label_1
_geom_angle_atom_site_label_2
_geom_angle_atom_site_label_3
_geom_angle
C45 Co1 C39 66.46(16)
C45 Co1 H 119.7(15)
C41 Co1 C45 66.87(15)
C41 Co1 C39 39.37(15)
C41 Co1 H 103.8(15)
C43 Co1 C45 39.28(14)
C43 Co1 C41 40.26(15)
C43 Co1 C39 66.42(15)
C43 Co1 H 94.0(15)
C39 Co1 H 140.6(15)
C37 Co1 C45 39.70(15)
C37 Co1 C41 67.40(15)
C37 Co1 C43 66.81(15)
C37 Co1 C39 40.28(15)
C37 Co1 H 159.1(15)
C1 Co1 C45 131.21(17)
C1 Co1 C41 151.95(18)
C1 Co1 C43 167.24(18)
C1 Co1 C39 120.93(17)
C1 Co1 C37 111.20(16)
C1 Co1 H 85.6(15)
O1 K1 N1 164.41(9)
O1 K1 C22 140.05(10)
O1 K1 C23 124.03(10)
O1 K1 C33 125.00(10)
O1 K1 C1 143.55(11)
O1 K1 C32 101.02(10)
O1 K1 C27 100.03(10)
O1 K1 C28 89.84(10)
O1 K1 H 108.0(8)
N1 K1 C22 54.81(9)
N1 K1 C23 67.25(10)
N1 K1 C33 70.47(9)
N1 K1 C32 94.55(10)
N1 K1 C27 91.88(10)
N1 K1 C28 104.88(10)
N1 K1 H 67.8(8)
C22 K1 C33 25.06(9)
C22 K1 C32 43.10(10)
C22 K1 C27 43.51(10)
C22 K1 C28 50.22(10)
C22 K1 H 98.1(8)
C23 K1 C22 25.33(10)
C23 K1 C33 44.27(10)
C23 K1 C32 50.18(10)
C23 K1 C27 24.66(9)
C23 K1 C28 43.07(10)
C23 K1 H 122.8(8)
C33 K1 C32 24.47(9)
C33 K1 C27 50.41(10)
C33 K1 C28 42.97(10)
C33 K1 H 88.1(8)
C1 K1 N1 25.05(9)
C1 K1 C22 75.66(11)
C1 K1 C23 91.80(11)
C1 K1 C33 84.18(11)
C1 K1 C32 108.21(11)
C1 K1 C27 116.22(11)
C1 K1 C28 125.02(11)
C1 K1 H 45.6(8)
C32 K1 C28 23.74(10)
C32 K1 H 101.4(8)
C27 K1 C32 42.10(10)
C27 K1 C28 23.94(10)
C27 K1 H 138.4(8)
C28 K1 H 125.0(8)
C47 O1 K1 121.0(3)
C49 O1 K1 125.9(3)
C49 O1 C47 112.7(4)
C2 N1 K1 132.2(2)
C1 N1 K1 76.9(2)
C1 N1 C2 134.8(4)
C43 C45 Co1 69.7(2)
C43 C45 C37 108.3(3)
C43 C45 C46 124.8(4)
C37 C45 Co1 69.2(2)
C37 C45 C46 126.8(4)
C46 C45 Co1 129.2(3)
C2 C7 C8 122.9(3)
C6 C7 C8 118.7(3)
C6 C7 C2 118.5(3)
C43 C41 Co1 69.5(2)
C43 C41 C42 126.7(4)
C39 C41 Co1 70.7(2)
C39 C41 C43 107.1(4)
C39 C41 C42 126.2(4)
C42 C41 Co1 126.2(3)
C45 C43 Co1 71.0(2)
C45 C43 C41 108.7(3)
C45 C43 C44 125.4(4)
C41 C43 Co1 70.2(2)
C41 C43 C44 125.6(4)
C44 C43 Co1 129.8(3)
C9 C8 C7 119.6(3)
C00O C8 C7 120.5(4)
C00O C8 C9 119.7(3)
C2 C3 C22 120.8(3)
C4 C3 C2 119.4(4)
C4 C3 C22 119.7(3)
C8 C9 C10 120.8(3)
C21 C9 C8 118.6(4)
C21 C9 C10 120.6(4)
C41 C39 Co1 69.9(2)
C41 C39 C37 108.4(4)
C41 C39 C40 126.2(4)
C37 C39 Co1 68.8(2)
C37 C39 C40 125.3(4)
C40 C39 Co1 130.5(3)
C7 C2 N1 123.0(3)
C7 C2 C3 119.9(3)
C3 C2 N1 116.7(3)
C7 C6 H6 119.0
C5 C6 C7 122.0(4)
C5 C6 H6 119.0
C3 C4 H4 119.6
C5 C4 C3 120.7(4)
C5 C4 H4 119.6
C45 C37 Co1 71.1(2)
C45 C37 C39 107.5(3)
C45 C37 C38 126.9(4)
C39 C37 Co1 70.9(2)
C39 C37 C38 125.6(4)
C38 C37 Co1 124.9(3)
C9 C10 H10 107.1
C9 C10 C11 114.5(3)
C9 C10 C12 110.6(3)
C11 C10 H10 107.1
C11 C10 C12 110.2(3)
C12 C10 H10 107.1
C6 C5 C4 119.2(4)
C6 C5 H5 120.4
C4 C5 H5 120.4
C9 C21 H21 118.7
C9 C21 C17 122.5(4)
C17 C21 H21 118.7
C3 C22 K1 115.4(2)
C23 C22 K1 77.2(2)
C23 C22 C3 118.4(3)
C33 C22 K1 79.6(2)
C33 C22 C3 121.3(4)
C33 C22 C23 120.3(4)
C22 C23 K1 77.5(2)
C22 C23 C24 122.5(4)
C27 C23 K1 81.8(2)
C27 C23 C22 119.4(4)
C27 C23 C24 118.1(4)
C24 C23 K1 112.1(2)
C17 C16 H16 119.1
C17 C16 C00O 121.7(4)
C00O C16 H16 119.1
C21 C17 C18 120.6(4)
C16 C17 C21 117.6(3)
C16 C17 C18 121.7(4)
C8 C00O C16 119.8(4)
C8 C00O C13 122.0(3)
C16 C00O C13 118.3(4)
C43 C44 H44A 109.5
C43 C44 H44B 109.5
C43 C44 H44C 109.5
H44A C44 H44B 109.5
H44A C44 H44C 109.5
H44B C44 H44C 109.5
C17 C18 H18 107.4
C17 C18 C19 111.4(3)
C17 C18 C20 112.9(3)
C19 C18 H18 107.4
C20 C18 H18 107.4
C20 C18 C19 110.1(3)
C22 C33 K1 75.4(2)
C22 C33 C32 118.5(4)
C22 C33 C34 121.1(4)
C32 C33 K1 81.4(2)
C32 C33 C34 120.4(4)
C34 C33 K1 114.9(2)
Co1 C1 K1 88.90(16)
N1 C1 Co1 166.8(4)
N1 C1 K1 78.1(2)
C10 C11 H11A 109.5
C10 C11 H11B 109.5
C10 C11 H11C 109.5
H11A C11 H11B 109.5
H11A C11 H11C 109.5
H11B C11 H11C 109.5
K1 C32 H32 117.1
C33 C32 K1 74.1(2)
C33 C32 H32 119.0
C28 C32 K1 80.3(2)
C28 C32 C33 122.0(4)
C28 C32 H32 119.0
C00O C13 H13 106.8
C14 C13 C00O 111.7(3)
C14 C13 H13 106.8
C15 C13 C00O 112.6(3)
C15 C13 H13 106.8
C15 C13 C14 111.7(3)
K1 C27 H27 115.7
C23 C27 K1 73.5(2)
C23 C27 H27 119.3
C23 C27 C28 121.5(4)
C28 C27 K1 82.0(2)
C28 C27 H27 119.3
C32 C28 K1 75.9(2)
C32 C28 C27 118.3(4)
C32 C28 C29 122.0(4)
C27 C28 K1 74.1(2)
C27 C28 C29 119.6(4)
C29 C28 K1 123.2(3)
C23 C24 H24 107.1
C23 C24 C26 111.1(3)
C25 C24 C23 112.5(4)
C25 C24 H24 107.1
C25 C24 C26 111.5(4)
C26 C24 H24 107.1
C33 C34 H34 107.5
C33 C34 C35 112.6(3)
C33 C34 C36 111.1(3)
C35 C34 H34 107.5
C35 C34 C36 110.6(3)
C36 C34 H34 107.5
C45 C46 H46A 109.5
C45 C46 H46B 109.5
C45 C46 H46C 109.5
H46A C46 H46B 109.5
H46A C46 H46C 109.5
H46B C46 H46C 109.5
C18 C19 H19A 109.5
C18 C19 H19B 109.5
C18 C19 H19C 109.5
H19A C19 H19B 109.5
H19A C19 H19C 109.5
H19B C19 H19C 109.5
C37 C38 H38A 109.5
C37 C38 H38B 109.5
C37 C38 H38C 109.5
H38A C38 H38B 109.5
H38A C38 H38C 109.5
H38B C38 H38C 109.5
C13 C14 H14A 109.5
C13 C14 H14B 109.5
C13 C14 H14C 109.5
H14A C14 H14B 109.5
H14A C14 H14C 109.5
H14B C14 H14C 109.5
C10 C12 H12A 109.5
C10 C12 H12B 109.5
C10 C12 H12C 109.5
H12A C12 H12B 109.5
H12A C12 H12C 109.5
H12B C12 H12C 109.5
C18 C20 H20A 109.5
C18 C20 H20B 109.5
C18 C20 H20C 109.5
H20A C20 H20B 109.5
H20A C20 H20C 109.5
H20B C20 H20C 109.5
C41 C42 H42A 109.5
C41 C42 H42B 109.5
C41 C42 H42C 109.5
H42A C42 H42B 109.5
H42A C42 H42C 109.5
H42B C42 H42C 109.5
C39 C40 H40A 109.5
C39 C40 H40B 109.5
C39 C40 H40C 109.5
H40A C40 H40B 109.5
H40A C40 H40C 109.5
H40B C40 H40C 109.5
C34 C35 H35A 109.5
C34 C35 H35B 109.5
C34 C35 H35C 109.5
H35A C35 H35B 109.5
H35A C35 H35C 109.5
H35B C35 H35C 109.5
C28 C29 H29 106.8
C31 C29 C28 111.9(4)
C31 C29 H29 106.8
C30 C29 C28 112.3(4)
C30 C29 H29 106.8
C30 C29 C31 111.7(4)
C13 C15 H15A 109.5
C13 C15 H15B 109.5
C13 C15 H15C 109.5
H15A C15 H15B 109.5
H15A C15 H15C 109.5
H15B C15 H15C 109.5
C34 C36 H36A 109.5
C34 C36 H36B 109.5
C34 C36 H36C 109.5
H36A C36 H36B 109.5
H36A C36 H36C 109.5
H36B C36 H36C 109.5
H48A C48 H48B 109.5
H48A C48 H48C 109.5
H48B C48 H48C 109.5
C47 C48 H48A 109.5
C47 C48 H48B 109.5
C47 C48 H48C 109.5
C29 C31 H31A 109.5
C29 C31 H31B 109.5
C29 C31 H31C 109.5
H31A C31 H31B 109.5
H31A C31 H31C 109.5
H31B C31 H31C 109.5
O1 C47 C48 107.9(4)
O1 C47 H47A 110.1
O1 C47 H47B 110.1
C48 C47 H47A 110.1
C48 C47 H47B 110.1
H47A C47 H47B 108.4
C24 C25 H25A 109.5
C24 C25 H25B 109.5
C24 C25 H25C 109.5
H25A C25 H25B 109.5
H25A C25 H25C 109.5
H25B C25 H25C 109.5
C24 C26 H26A 109.5
C24 C26 H26B 109.5
C24 C26 H26C 109.5
H26A C26 H26B 109.5
H26A C26 H26C 109.5
H26B C26 H26C 109.5
C29 C30 H30A 109.5
C29 C30 H30B 109.5
C29 C30 H30C 109.5
H30A C30 H30B 109.5
H30A C30 H30C 109.5
H30B C30 H30C 109.5
O1 C49 H49A 110.0
O1 C49 H49B 110.0
O1 C49 C50 108.6(4)
H49A C49 H49B 108.4
C50 C49 H49A 110.0
C50 C49 H49B 110.0
C49 C50 H50A 109.5
C49 C50 H50B 109.5
C49 C50 H50C 109.5
H50A C50 H50B 109.5
H50A C50 H50C 109.5
H50B C50 H50C 109.5

loop_
_geom_bond_atom_site_label_1
_geom_bond_atom_site_label_2
_geom_bond_distance
Co1 C45 2.099(4)
Co1 C41 2.090(4)
Co1 C43 2.081(4)
Co1 C39 2.100(4)
Co1 C37 2.073(4)
Co1 C1 1.699(4)
Co1 H 1.46(4)
K1 O1 2.692(3)
K1 N1 2.875(3)
K1 C22 3.196(4)
K1 C23 3.192(4)
K1 C33 3.249(4)
K1 C1 2.861(4)
K1 C32 3.339(4)
K1 C27 3.296(4)
K1 C28 3.393(4)
K1 H 2.67(4)
O1 C47 1.426(5)
O1 C49 1.415(5)
N1 C2 1.410(5)
N1 C1 1.244(5)
C45 C43 1.405(5)
C45 C37 1.417(5)
C45 C46 1.508(6)
C7 C8 1.497(5)
C7 C2 1.402(5)
C7 C6 1.394(5)
C41 C43 1.436(6)
C41 C39 1.412(5)
C41 C42 1.500(5)
C43 C44 1.508(5)
C8 C9 1.413(5)
C8 C00O 1.388(5)
C3 C2 1.409(5)
C3 C4 1.394(5)
C3 C22 1.497(5)
C9 C10 1.516(5)
C9 C21 1.390(5)
C39 C37 1.437(6)
C39 C40 1.496(6)
C6 H6 0.9500
C6 C5 1.381(5)
C4 H4 0.9500
C4 C5 1.384(5)
C37 C38 1.496(5)
C10 H10 1.0000
C10 C11 1.521(5)
C10 C12 1.542(5)
C5 H5 0.9500
C21 H21 0.9500
C21 C17 1.391(5)
C22 C23 1.401(5)
C22 C33 1.399(5)
C23 C27 1.389(5)
C23 C24 1.530(5)
C16 H16 0.9500
C16 C17 1.386(5)
C16 C00O 1.396(5)
C17 C18 1.518(5)
C00O C13 1.532(5)
C44 H44A 0.9800
C44 H44B 0.9800
C44 H44C 0.9800
C18 H18 1.0000
C18 C19 1.527(5)
C18 C20 1.519(6)
C33 C32 1.399(5)
C33 C34 1.519(6)
C11 H11A 0.9800
C11 H11B 0.9800
C11 H11C 0.9800
C32 H32 0.9500
C32 C28 1.386(6)
C13 H13 1.0000
C13 C14 1.525(5)
C13 C15 1.514(6)
C27 H27 0.9500
C27 C28 1.390(6)
C28 C29 1.524(6)
C24 H24 1.0000
C24 C25 1.514(6)
C24 C26 1.533(5)
C34 H34 1.0000
C34 C35 1.530(5)
C34 C36 1.533(5)
C46 H46A 0.9800
C46 H46B 0.9800
C46 H46C 0.9800
C19 H19A 0.9800
C19 H19B 0.9800
C19 H19C 0.9800
C38 H38A 0.9800
C38 H38B 0.9800
C38 H38C 0.9800
C14 H14A 0.9800
C14 H14B 0.9800
C14 H14C 0.9800
C12 H12A 0.9800
C12 H12B 0.9800
C12 H12C 0.9800
C20 H20A 0.9800
C20 H20B 0.9800
C20 H20C 0.9800
C42 H42A 0.9800
C42 H42B 0.9800
C42 H42C 0.9800
C40 H40A 0.9800
C40 H40B 0.9800
C40 H40C 0.9800
C35 H35A 0.9800
C35 H35B 0.9800
C35 H35C 0.9800
C29 H29 1.0000
C29 C31 1.505(6)
C29 C30 1.480(6)
C15 H15A 0.9800
C15 H15B 0.9800
C15 H15C 0.9800
C36 H36A 0.9800
C36 H36B 0.9800
C36 H36C 0.9800
C48 H48A 0.9800
C48 H48B 0.9800
C48 H48C 0.9800
C48 C47 1.508(6)
C31 H31A 0.9800
C31 H31B 0.9800
C31 H31C 0.9800
C47 H47A 0.9900
C47 H47B 0.9900
C25 H25A 0.9800
C25 H25B 0.9800
C25 H25C 0.9800
C26 H26A 0.9800
C26 H26B 0.9800
C26 H26C 0.9800
C30 H30A 0.9800
C30 H30B 0.9800
C30 H30C 0.9800
C49 H49A 0.9900
C49 H49B 0.9900
C49 C50 1.515(7)
C50 H50A 0.9800
C50 H50B 0.9800
C50 H50C 0.9800

loop_
_publcif_info_datablock.id
_publcif_info_datablock.publ_exptl
_publcif_info_datablock.publ_geom
_publcif_info_datablock.structure
{1b72817c-aac0-4034-92e5-39e7569f33dc} y y y
